data_7232613
loop_
_publ_author_name
'Wu, Yingying'
'Li, Xuefei'
'Liu, Ying'
'Xiao, Ge'
'Huang, Yijiao'
'Li, Yamin'
'Dang, Dongbin'
'Bai, Yan'

_publ_section_title
;
 Three novel polyoxometalate-based inorganic--organic hybrid materials
 based on 2,6-bis(1,2,4-triazol-1-yl)pyridine
;
_journal_issue 21
_journal_name_full 'RSC Advances'
_journal_page_first 11932
_journal_paper_doi 10.1039/C9RA01451A
_journal_volume 9
_journal_year 2019
_chemical_formula_sum 'C18 H17 Ag3 Mo12 N14 O41.5 P'
_chemical_formula_weight 2599.32
_chemical_name_systematic
; 
 ? 
;
_space_group_IT_number 14
_symmetry_cell_setting monoclinic
_symmetry_space_group_name_Hall '-P 2yn'
_symmetry_space_group_name_H-M 'P 1 21/n 1'
_atom_sites_solution_hydrogens geom
_atom_sites_solution_primary direct
_atom_sites_solution_secondary difmap
_audit_creation_method SHELXL-97
_audit_update_record
;
2019-02-01 deposited with the CCDC.    2019-04-01 downloaded from the CCDC.
;
_cell_angle_alpha 90.00
_cell_angle_beta 93.471(4)
_cell_angle_gamma 90.00
_cell_formula_units_Z 4
_cell_length_a 11.861(3)
_cell_length_b 20.437(6)
_cell_length_c 22.536(6)
_cell_measurement_reflns_used 9456
_cell_measurement_temperature 296(2)
_cell_measurement_theta_max 25.00
_cell_measurement_theta_min 0.986
_cell_volume 5453(3)
_computing_structure_refinement 'SHELXL-97 (Sheldrick, 2008)'
_computing_structure_solution 'SHELXS-97 (Sheldrick, 2008)'
_diffrn_ambient_temperature 296(2)
_diffrn_measured_fraction_theta_full 0.986
_diffrn_measured_fraction_theta_max 0.986
_diffrn_measurement_device_type 'Bruker Apex-II CCD detector diffractometer'
_diffrn_radiation_monochromator graphite
_diffrn_radiation_source 'fine-focus sealed tube'
_diffrn_radiation_type MoK\a
_diffrn_radiation_wavelength 0.71073
_diffrn_reflns_av_R_equivalents 0.0306
_diffrn_reflns_av_sigmaI/netI 0.0332
_diffrn_reflns_limit_h_max 11
_diffrn_reflns_limit_h_min -14
_diffrn_reflns_limit_k_max 24
_diffrn_reflns_limit_k_min -23
_diffrn_reflns_limit_l_max 26
_diffrn_reflns_limit_l_min -26
_diffrn_reflns_number 37782
_diffrn_reflns_theta_full 25.00
_diffrn_reflns_theta_max 25.00
_diffrn_reflns_theta_min 2.07
_exptl_absorpt_coefficient_mu 3.853
_exptl_absorpt_correction_T_max 0.481
_exptl_absorpt_correction_T_min 0.463
_exptl_absorpt_correction_type empirical
_exptl_crystal_colour 'golden yellow'
_exptl_crystal_density_diffrn 3.166
_exptl_crystal_density_method 'not measured'
_exptl_crystal_description block
_exptl_crystal_F_000 4860
_exptl_crystal_size_max 0.2
_exptl_crystal_size_mid 0.2
_exptl_crystal_size_min 0.2
_refine_diff_density_max 1.345
_refine_diff_density_min -1.009
_refine_diff_density_rms 0.189
_refine_ls_extinction_method none
_refine_ls_goodness_of_fit_ref 1.148
_refine_ls_hydrogen_treatment mixed
_refine_ls_matrix_type full
_refine_ls_number_parameters 804
_refine_ls_number_reflns 9456
_refine_ls_number_restraints 0
_refine_ls_restrained_S_all 1.148
_refine_ls_R_factor_all 0.0384
_refine_ls_R_factor_gt 0.0329
_refine_ls_shift/su_max 0.002
_refine_ls_shift/su_mean 0.000
_refine_ls_structure_factor_coef Fsqd
_refine_ls_weighting_details 'calc w=1/[\s^2^(Fo^2^)+(0.0284P)^2^+21.5563P] where P=(Fo^2^+2Fc^2^)/3'
_refine_ls_weighting_scheme calc
_refine_ls_wR_factor_gt 0.0757
_refine_ls_wR_factor_ref 0.0778
_reflns_number_gt 8979
_reflns_number_total 9456
_reflns_threshold_expression >2sigma(I)
_cod_data_source_file c9ra01451a2.cif
_cod_data_source_block l_CCDC2
_cod_depositor_comments
;
The following automatic conversions were performed:

'_symmetry_cell_setting' value 'Monoclinic' changed to 'monoclinic'
according to
/home/data/users/saulius/crontab/automatic-downloads/rss-feeds/RSC/lib/dictionaries/cif_core.dic
dictionary named 'cif_core.dic' version 2.4.2 from 2011-04-26.

Automatic conversion script
Id: cif_fix_values 4973 2017-02-22 13:04:09Z antanas 
;
_cod_original_cell_volume 5453(2)
_cod_original_sg_symbol_H-M 'P2(1)/n  '
_cod_original_formula_sum 'C18 H17 Ag3 Mo12 N14 O41.50 P'
_cod_database_code 7232613

loop_
_symmetry_equiv_pos_as_xyz
'x, y, z'
'-x+1/2, y+1/2, -z+1/2'
'-x, -y, -z'
'x-1/2, -y-1/2, z-1/2'

loop_
_atom_site_label
_atom_site_type_symbol
_atom_site_fract_x
_atom_site_fract_y
_atom_site_fract_z
_atom_site_U_iso_or_equiv
_atom_site_adp_type
_atom_site_occupancy
_atom_site_symmetry_multiplicity
_atom_site_calc_flag
_atom_site_refinement_flags
Ag1 Ag 0.0000 1.5000 -0.5000 0.03454(17) Uani 1 2 d S
Ag2 Ag -0.05424(4) 1.19482(3) -0.46624(2) 0.03642(13) Uani 1 1 d .
Ag3 Ag -0.5000 1.0000 -0.5000 0.0486(2) Uani 1 2 d S
Ag4 Ag 0.44137(4) 1.32376(3) -0.52348(3) 0.04642(15) Uani 1 1 d .
Mo1 Mo 0.22508(4) 1.50232(2) -0.24157(2) 0.02093(11) Uani 1 1 d .
Mo2 Mo 0.31983(4) 1.65722(3) -0.16817(2) 0.02395(12) Uani 1 1 d .
Mo3 Mo -0.01956(4) 1.50062(3) -0.32980(2) 0.02395(12) Uani 1 1 d .
Mo4 Mo -0.20306(4) 1.65919(3) -0.18109(2) 0.02897(13) Uani 1 1 d .
Mo5 Mo 0.30743(4) 1.64539(3) -0.33366(2) 0.02433(12) Uani 1 1 d .
Mo6 Mo 0.15405(4) 1.78660(2) -0.33384(2) 0.02279(12) Uani 1 1 d .
Mo7 Mo 0.07542(5) 1.65074(3) -0.09404(2) 0.02705(13) Uani 1 1 d .
Mo8 Mo -0.21351(4) 1.64528(3) -0.33116(2) 0.02624(12) Uani 1 1 d .
Mo9 Mo -0.03304(5) 1.50510(3) -0.17876(2) 0.02650(12) Uani 1 1 d .
Mo10 Mo 0.05056(4) 1.65324(3) -0.41150(2) 0.02370(12) Uani 1 1 d .
Mo11 Mo 0.14255(4) 1.78946(2) -0.16936(2) 0.02309(12) Uani 1 1 d .
Mo12 Mo -0.12358(5) 1.78916(3) -0.26532(2) 0.02758(12) Uani 1 1 d .
P1 P 0.05663(11) 1.64820(7) -0.25304(6) 0.0155(3) Uani 1 1 d .
O1 O 0.0535(4) 1.6405(2) -0.02118(18) 0.0373(11) Uani 1 1 d .
O2 O 0.0267(4) 1.6418(2) -0.48535(17) 0.0334(10) Uani 1 1 d .
O3 O 0.1784(4) 1.8634(2) -0.14154(18) 0.0318(10) Uani 1 1 d .
O4 O 0.0978(3) 1.7452(2) -0.09993(17) 0.0263(9) Uani 1 1 d .
O5 O 0.1838(3) 1.79631(19) -0.25154(16) 0.0234(9) Uani 1 1 d .
O6 O 0.1858(4) 1.8598(2) -0.36198(18) 0.0317(10) Uani 1 1 d .
O7 O 0.2769(3) 1.56264(19) -0.30403(17) 0.0237(9) Uani 1 1 d .
O8 O -0.1497(3) 1.5619(2) -0.32819(17) 0.0252(9) Uani 1 1 d .
O9 O 0.1204(3) 1.67442(18) -0.19617(15) 0.0181(8) Uani 1 1 d .
O10 O -0.0063(3) 1.7996(2) -0.20017(17) 0.0272(9) Uani 1 1 d .
O11 O 0.0913(3) 1.74203(18) -0.40602(16) 0.0229(9) Uani 1 1 d .
O12 O 0.0371(3) 1.56308(19) -0.38234(16) 0.0232(9) Uani 1 1 d .
O13 O 0.2895(3) 1.74513(19) -0.15431(17) 0.0242(9) Uani 1 1 d .
O14 O -0.1487(3) 1.5659(2) -0.18432(17) 0.0271(9) Uani 1 1 d .
O15 O 0.2888(3) 1.74020(19) -0.34328(17) 0.0244(9) Uani 1 1 d .
O16 O -0.0660(3) 1.67346(19) -0.25606(15) 0.0188(8) Uani 1 1 d .
O17 O 0.1151(3) 1.67231(18) -0.30802(15) 0.0171(8) Uani 1 1 d .
O18 O 0.2151(3) 1.63487(19) -0.40339(17) 0.0248(9) Uani 1 1 d .
O19 O 0.0455(3) 1.5644(2) -0.12293(17) 0.0263(9) Uani 1 1 d .
O20 O -0.0931(3) 1.6663(2) -0.38545(17) 0.0252(9) Uani 1 1 d .
O21 O 0.2307(3) 1.6393(2) -0.09619(16) 0.0247(9) Uani 1 1 d .
O22 O 0.2806(3) 1.56589(19) -0.18735(17) 0.0240(9) Uani 1 1 d .
O23 O -0.0793(3) 1.6689(2) -0.12569(17) 0.0274(9) Uani 1 1 d .
O24 O 0.4367(4) 1.6366(2) -0.3589(2) 0.0358(11) Uani 1 1 d .
O25 O 0.1240(4) 1.46771(19) -0.30824(17) 0.0259(9) Uani 1 1 d .
O26 O -0.2107(3) 1.7470(2) -0.20187(17) 0.0309(10) Uani 1 1 d .
O27 O -0.2167(3) 1.7413(2) -0.31975(18) 0.0296(10) Uani 1 1 d .
O28 O 0.0561(3) 1.57285(18) -0.25176(15) 0.0180(8) Uani 1 1 d .
O29 O 0.3423(3) 1.66761(19) -0.24764(18) 0.0245(9) Uani 1 1 d .
O30 O -0.0063(3) 1.7976(2) -0.31611(17) 0.0282(9) Uani 1 1 d .
O31 O -0.3257(4) 1.6356(2) -0.37971(19) 0.0356(11) Uani 1 1 d .
O32 O 0.4500(4) 1.6482(2) -0.1347(2) 0.0340(10) Uani 1 1 d .
O33 O 0.1225(3) 1.46925(19) -0.19012(17) 0.0264(9) Uani 1 1 d .
O34 O -0.0732(4) 1.4443(2) -0.37844(19) 0.0336(10) Uani 1 1 d .
O35 O -0.2798(3) 1.6378(2) -0.25806(18) 0.0318(10) Uani 1 1 d .
O36 O -0.0802(4) 1.4484(2) -0.1317(2) 0.0374(11) Uani 1 1 d .
O37 O -0.0713(3) 1.4681(2) -0.25440(18) 0.0274(9) Uani 1 1 d .
O38 O -0.3109(4) 1.6502(3) -0.13668(19) 0.0410(12) Uani 1 1 d .
O39 O 0.3295(4) 1.4468(2) -0.23918(19) 0.0311(10) Uani 1 1 d .
O40 O -0.1851(4) 1.8634(2) -0.2683(2) 0.0371(11) Uani 1 1 d .
N1 N -0.3302(4) 1.0308(3) -0.5121(2) 0.0347(13) Uani 1 1 d .
N2 N 0.1226(4) 1.2179(3) -0.4991(2) 0.0274(11) Uani 1 1 d .
N3 N 0.0112(4) 1.1103(2) -0.5385(2) 0.0224(10) Uani 1 1 d .
N4 N -0.1811(5) 1.0948(3) -0.4871(3) 0.0455(16) Uani 1 1 d .
N5 N 0.2872(4) 1.2593(3) -0.5277(2) 0.0310(12) Uani 1 1 d .
N6 N 0.1685(4) 1.1779(2) -0.5402(2) 0.0252(11) Uani 1 1 d .
N7 N -0.1556(4) 1.0532(2) -0.5316(2) 0.0236(10) Uani 1 1 d .
N8 N 0.5164(4) 1.4017(2) -0.4443(2) 0.0238(10) Uani 1 1 d .
N9 N 0.6245(4) 1.3001(3) -0.4903(2) 0.0303(12) Uani 1 1 d .
N10 N 0.3548(4) 1.4646(2) -0.4553(2) 0.0222(10) Uani 1 1 d .
N11 N 0.1802(4) 1.4859(3) -0.4857(2) 0.0303(12) Uani 1 1 d .
N12 N 0.3508(5) 1.4552(3) -0.5150(2) 0.0430(15) Uani 1 1 d .
N13 N 0.6721(4) 1.3332(2) -0.4417(2) 0.0254(11) Uani 1 1 d .
N14 N 0.7941(4) 1.2583(3) -0.4631(2) 0.0285(12) Uani 1 1 d .
C1 C -0.2860(6) 1.0794(4) -0.4768(3) 0.048(2) Uani 1 1 d .
H1A H -0.3263 1.0999 -0.4480 0.057 Uiso 1 1 calc R
C2 C -0.2464(5) 1.0160(3) -0.5458(3) 0.0333(15) Uani 1 1 d .
H2A H -0.2500 0.9842 -0.5754 0.040 Uiso 1 1 calc R
C3 C -0.0476(5) 1.0584(3) -0.5568(2) 0.0223(12) Uani 1 1 d .
C4 C -0.0115(6) 1.0124(3) -0.5965(3) 0.0364(16) Uani 1 1 d .
H4A H -0.0554 0.9764 -0.6081 0.044 Uiso 1 1 calc R
C5 C 0.0944(6) 1.0233(4) -0.6181(3) 0.0403(17) Uani 1 1 d .
H5A H 0.1233 0.9936 -0.6444 0.048 Uiso 1 1 calc R
C6 C 0.1575(6) 1.0781(3) -0.6007(3) 0.0361(16) Uani 1 1 d .
H6A H 0.2277 1.0863 -0.6154 0.043 Uiso 1 1 calc R
C7 C 0.1113(5) 1.1197(3) -0.5607(2) 0.0233(12) Uani 1 1 d .
C8 C 0.2664(5) 1.2045(3) -0.5563(3) 0.0301(14) Uani 1 1 d .
H8A H 0.3125 1.1864 -0.5839 0.036 Uiso 1 1 calc R
C9 C 0.1968(5) 1.2652(3) -0.4930(3) 0.0323(14) Uani 1 1 d .
H9A H 0.1889 1.3001 -0.4671 0.039 Uiso 1 1 calc R
C10 C 0.4584(5) 1.4498(3) -0.4210(2) 0.0213(12) Uani 1 1 d .
C11 C 0.4911(5) 1.4830(3) -0.3687(3) 0.0301(14) Uani 1 1 d .
H11A H 0.4471 1.5163 -0.3541 0.036 Uiso 1 1 calc R
C12 C 0.5921(6) 1.4643(3) -0.3397(3) 0.0335(15) Uani 1 1 d .
H12A H 0.6168 1.4848 -0.3044 0.040 Uiso 1 1 calc R
C13 C 0.6564(5) 1.4151(3) -0.3629(3) 0.0272(13) Uani 1 1 d .
H13A H 0.7251 1.4022 -0.3445 0.033 Uiso 1 1 calc R
C14 C 0.6130(5) 1.3859(3) -0.4149(2) 0.0233(12) Uani 1 1 d .
C15 C 0.7739(5) 1.3069(3) -0.4268(3) 0.0336(15) Uani 1 1 d .
H15A H 0.8228 1.3210 -0.3956 0.040 Uiso 1 1 calc R
C16 C 0.2528(5) 1.4832(3) -0.4385(3) 0.0282(14) Uani 1 1 d .
H16A H 0.2356 1.4927 -0.3997 0.034 Uiso 1 1 calc R
C17 C 0.2453(6) 1.4690(4) -0.5309(3) 0.0410(17) Uani 1 1 d .
H17A H 0.2170 1.4673 -0.5703 0.049 Uiso 1 1 calc R
C18 C 0.7008(6) 1.2563(3) -0.5008(3) 0.0350(15) Uani 1 1 d .
H18A H 0.6918 1.2262 -0.5316 0.042 Uiso 1 1 calc R
O1W O 0.5115(11) 1.1949(6) -0.6084(6) 0.175(5) Uiso 1 1 d .
O2W O 0.971(2) 1.3071(12) -0.3236(10) 0.155(8) Uiso 0.50 1 d P

loop_
_atom_site_aniso_label
_atom_site_aniso_U_11
_atom_site_aniso_U_22
_atom_site_aniso_U_33
_atom_site_aniso_U_23
_atom_site_aniso_U_13
_atom_site_aniso_U_12
Ag1 0.0215(3) 0.0467(4) 0.0346(4) -0.0126(3) -0.0050(3) 0.0081(3)
Ag2 0.0244(2) 0.0407(3) 0.0445(3) -0.0109(2) 0.0040(2) 0.0088(2)
Ag3 0.0276(4) 0.0625(6) 0.0576(5) -0.0270(4) 0.0185(4) -0.0202(4)
Ag4 0.0259(3) 0.0534(4) 0.0585(4) -0.0096(3) -0.0093(2) -0.0080(2)
Mo1 0.0208(3) 0.0168(3) 0.0252(2) 0.00174(19) 0.0012(2) 0.00137(19)
Mo2 0.0176(2) 0.0234(3) 0.0301(3) -0.0030(2) -0.0053(2) 0.0015(2)
Mo3 0.0258(3) 0.0213(3) 0.0242(2) -0.0024(2) -0.0030(2) -0.0047(2)
Mo4 0.0185(3) 0.0468(4) 0.0223(3) 0.0025(2) 0.0069(2) 0.0038(2)
Mo5 0.0183(3) 0.0238(3) 0.0317(3) 0.0075(2) 0.0091(2) 0.0039(2)
Mo6 0.0313(3) 0.0155(3) 0.0220(2) 0.00237(19) 0.0052(2) 0.0013(2)
Mo7 0.0277(3) 0.0372(3) 0.0162(2) 0.0025(2) 0.0005(2) -0.0078(2)
Mo8 0.0183(3) 0.0372(3) 0.0227(2) -0.0033(2) -0.0031(2) 0.0026(2)
Mo9 0.0271(3) 0.0269(3) 0.0264(3) 0.0045(2) 0.0087(2) -0.0065(2)
Mo10 0.0279(3) 0.0274(3) 0.0161(2) -0.00143(19) 0.0034(2) -0.0038(2)
Mo11 0.0281(3) 0.0192(3) 0.0217(2) -0.00387(19) -0.0006(2) 0.0027(2)
Mo12 0.0250(3) 0.0272(3) 0.0304(3) -0.0019(2) 0.0001(2) 0.0094(2)
P1 0.0141(7) 0.0168(7) 0.0158(6) -0.0001(5) 0.0011(5) 0.0002(5)
O1 0.042(3) 0.047(3) 0.023(2) 0.000(2) 0.000(2) -0.014(2)
O2 0.048(3) 0.033(3) 0.019(2) -0.0011(17) 0.0038(19) -0.001(2)
O3 0.040(3) 0.026(2) 0.029(2) -0.0082(18) 0.0006(19) 0.001(2)
O4 0.030(2) 0.027(2) 0.022(2) -0.0022(17) 0.0019(17) 0.0028(18)
O5 0.029(2) 0.020(2) 0.022(2) -0.0001(16) -0.0010(17) 0.0024(17)
O6 0.045(3) 0.021(2) 0.028(2) 0.0060(18) 0.002(2) 0.000(2)
O7 0.026(2) 0.019(2) 0.026(2) 0.0009(16) 0.0052(17) 0.0011(17)
O8 0.021(2) 0.029(2) 0.025(2) 0.0013(17) 0.0022(17) -0.0031(17)
O9 0.0191(19) 0.019(2) 0.0159(18) -0.0027(15) -0.0002(15) -0.0003(15)
O10 0.029(2) 0.030(2) 0.023(2) -0.0034(17) -0.0001(17) 0.0102(18)
O11 0.030(2) 0.019(2) 0.0195(19) 0.0044(15) 0.0021(17) -0.0010(17)
O12 0.026(2) 0.023(2) 0.0213(19) -0.0024(16) 0.0035(17) -0.0020(17)
O13 0.024(2) 0.023(2) 0.024(2) -0.0029(16) -0.0031(17) -0.0032(17)
O14 0.020(2) 0.035(3) 0.026(2) -0.0008(18) 0.0042(17) -0.0039(18)
O15 0.027(2) 0.020(2) 0.027(2) 0.0024(16) 0.0059(17) -0.0015(17)
O16 0.0141(19) 0.025(2) 0.0176(18) -0.0008(15) 0.0031(15) 0.0036(15)
O17 0.0174(19) 0.019(2) 0.0151(17) 0.0017(14) 0.0032(15) 0.0009(15)
O18 0.027(2) 0.024(2) 0.024(2) 0.0006(16) 0.0075(17) 0.0022(17)
O19 0.026(2) 0.027(2) 0.026(2) 0.0032(17) -0.0011(17) -0.0050(18)
O20 0.023(2) 0.029(2) 0.023(2) 0.0018(17) -0.0002(17) 0.0023(17)
O21 0.023(2) 0.030(2) 0.0204(19) 0.0024(17) -0.0023(17) -0.0019(17)
O22 0.025(2) 0.019(2) 0.028(2) 0.0014(16) -0.0003(17) -0.0011(17)
O23 0.024(2) 0.036(3) 0.024(2) -0.0002(18) 0.0064(17) 0.0019(18)
O24 0.025(2) 0.035(3) 0.049(3) 0.009(2) 0.018(2) 0.005(2)
O25 0.032(2) 0.019(2) 0.027(2) -0.0014(16) -0.0001(18) -0.0012(17)
O26 0.026(2) 0.043(3) 0.024(2) -0.0020(19) 0.0048(18) 0.014(2)
O27 0.023(2) 0.038(3) 0.028(2) -0.0008(18) 0.0001(18) 0.0109(19)
O28 0.0186(19) 0.018(2) 0.0173(18) 0.0013(15) 0.0021(15) -0.0020(15)
O29 0.020(2) 0.018(2) 0.035(2) 0.0013(17) 0.0014(17) 0.0029(16)
O30 0.029(2) 0.029(2) 0.026(2) -0.0015(17) -0.0001(18) 0.0088(18)
O31 0.023(2) 0.052(3) 0.031(2) -0.006(2) -0.0036(19) 0.004(2)
O32 0.022(2) 0.033(3) 0.046(3) -0.002(2) -0.008(2) 0.0027(18)
O33 0.028(2) 0.023(2) 0.028(2) 0.0080(17) 0.0025(18) -0.0006(17)
O34 0.038(3) 0.029(2) 0.033(2) -0.0076(19) -0.002(2) -0.009(2)
O35 0.018(2) 0.053(3) 0.024(2) -0.0024(19) 0.0018(17) 0.003(2)
O36 0.039(3) 0.037(3) 0.038(2) 0.010(2) 0.012(2) -0.009(2)
O37 0.027(2) 0.027(2) 0.028(2) 0.0039(17) 0.0019(18) -0.0093(18)
O38 0.024(2) 0.071(4) 0.028(2) 0.001(2) 0.0104(19) 0.003(2)
O39 0.031(2) 0.022(2) 0.040(2) 0.0030(19) -0.0002(19) 0.0065(18)
O40 0.039(3) 0.037(3) 0.035(2) -0.001(2) 0.001(2) 0.019(2)
N1 0.026(3) 0.042(3) 0.037(3) -0.014(3) 0.008(2) -0.010(2)
N2 0.020(3) 0.030(3) 0.032(3) 0.001(2) 0.001(2) -0.001(2)
N3 0.020(2) 0.024(3) 0.024(2) 0.002(2) 0.003(2) 0.002(2)
N4 0.028(3) 0.059(4) 0.051(4) -0.033(3) 0.018(3) -0.013(3)
N5 0.023(3) 0.032(3) 0.037(3) 0.008(2) -0.006(2) -0.007(2)
N6 0.022(3) 0.025(3) 0.028(3) 0.001(2) 0.002(2) 0.001(2)
N7 0.021(2) 0.025(3) 0.025(2) -0.006(2) 0.006(2) -0.005(2)
N8 0.018(2) 0.023(3) 0.031(3) -0.001(2) 0.004(2) 0.002(2)
N9 0.028(3) 0.035(3) 0.028(3) -0.007(2) 0.003(2) 0.005(2)
N10 0.020(2) 0.028(3) 0.019(2) 0.0010(19) -0.0019(19) 0.003(2)
N11 0.025(3) 0.036(3) 0.030(3) -0.008(2) -0.001(2) 0.007(2)
N12 0.033(3) 0.074(5) 0.022(3) -0.007(3) 0.001(2) 0.017(3)
N13 0.019(2) 0.028(3) 0.028(3) -0.002(2) 0.002(2) 0.003(2)
N14 0.028(3) 0.030(3) 0.028(3) 0.003(2) 0.006(2) 0.009(2)
C1 0.028(4) 0.065(5) 0.052(4) -0.030(4) 0.019(3) -0.016(4)
C2 0.025(3) 0.038(4) 0.038(4) -0.013(3) 0.010(3) -0.008(3)
C3 0.017(3) 0.024(3) 0.026(3) 0.003(2) 0.005(2) 0.000(2)
C4 0.034(4) 0.033(4) 0.044(4) -0.013(3) 0.010(3) -0.003(3)
C5 0.036(4) 0.041(4) 0.046(4) -0.014(3) 0.016(3) 0.005(3)
C6 0.026(3) 0.044(4) 0.040(4) -0.004(3) 0.014(3) 0.000(3)
C7 0.020(3) 0.024(3) 0.025(3) 0.006(2) 0.000(2) 0.001(2)
C8 0.019(3) 0.039(4) 0.032(3) 0.010(3) -0.001(3) -0.005(3)
C9 0.032(4) 0.034(4) 0.030(3) 0.001(3) -0.006(3) 0.000(3)
C10 0.018(3) 0.018(3) 0.027(3) -0.001(2) 0.002(2) 0.002(2)
C11 0.033(3) 0.024(3) 0.033(3) -0.009(3) 0.001(3) 0.004(3)
C12 0.033(4) 0.034(4) 0.033(3) -0.002(3) -0.002(3) 0.000(3)
C13 0.018(3) 0.032(3) 0.032(3) 0.003(3) -0.001(2) -0.001(2)
C14 0.022(3) 0.022(3) 0.026(3) 0.002(2) 0.008(2) 0.002(2)
C15 0.025(3) 0.036(4) 0.040(4) 0.002(3) -0.002(3) 0.005(3)
C16 0.029(3) 0.032(4) 0.023(3) -0.006(2) 0.003(3) 0.010(3)
C17 0.036(4) 0.060(5) 0.027(3) -0.008(3) -0.001(3) 0.011(3)
C18 0.035(4) 0.035(4) 0.035(3) -0.005(3) 0.006(3) 0.005(3)

loop_
_atom_type_symbol
_atom_type_description
_atom_type_scat_dispersion_real
_atom_type_scat_dispersion_imag
_atom_type_scat_source
C C 0.0033 0.0016 'International Tables Vol C Tables 4.2.6.8 and 6.1.1.4'
H H 0.0000 0.0000 'International Tables Vol C Tables 4.2.6.8 and 6.1.1.4'
N N 0.0061 0.0033 'International Tables Vol C Tables 4.2.6.8 and 6.1.1.4'
O O 0.0106 0.0060 'International Tables Vol C Tables 4.2.6.8 and 6.1.1.4'
Mo Mo -1.6832 0.6857 'International Tables Vol C Tables 4.2.6.8 and 6.1.1.4'
Ag Ag -0.8971 1.1015 'International Tables Vol C Tables 4.2.6.8 and 6.1.1.4'
P P 0.1023 0.0942 'International Tables Vol C Tables 4.2.6.8 and 6.1.1.4'

loop_
_geom_angle_atom_site_label_1
_geom_angle_atom_site_label_2
_geom_angle_atom_site_label_3
_geom_angle
_geom_angle_site_symmetry_1
_geom_angle_site_symmetry_3
N11 Ag1 N11 180.0 . 3_584
N14 Ag2 N2 129.96(19) 1_455 .
N14 Ag2 N3 134.44(17) 1_455 .
N2 Ag2 N3 67.25(17) . .
N14 Ag2 N4 90.3(2) 1_455 .
N2 Ag2 N4 129.53(17) . .
N3 Ag2 N4 62.42(16) . .
N1 Ag3 N1 179.998(1) 3_474 .
N5 Ag4 N9 129.62(19) . .
N5 Ag4 N8 130.75(18) . .
N9 Ag4 N8 67.47(16) . .
O39 Mo1 O33 104.15(19) . .
O39 Mo1 O22 102.57(19) . .
O33 Mo1 O22 93.61(18) . .
O39 Mo1 O25 101.16(19) . .
O33 Mo1 O25 87.40(18) . .
O22 Mo1 O25 155.23(17) . .
O39 Mo1 O7 100.47(19) . .
O33 Mo1 O7 154.95(17) . .
O22 Mo1 O7 85.44(16) . .
O25 Mo1 O7 83.36(16) . .
O39 Mo1 O28 172.53(17) . .
O33 Mo1 O28 73.24(15) . .
O22 Mo1 O28 84.68(15) . .
O25 Mo1 O28 71.90(14) . .
O7 Mo1 O28 81.76(14) . .
O32 Mo2 O29 105.4(2) . .
O32 Mo2 O13 102.23(19) . .
O29 Mo2 O13 95.33(17) . .
O32 Mo2 O22 101.07(19) . .
O29 Mo2 O22 86.66(17) . .
O13 Mo2 O22 155.15(17) . .
O32 Mo2 O21 97.5(2) . .
O29 Mo2 O21 156.29(17) . .
O13 Mo2 O21 85.68(17) . .
O22 Mo2 O21 82.87(16) . .
O32 Mo2 O9 168.38(18) . .
O29 Mo2 O9 85.80(15) . .
O13 Mo2 O9 73.12(15) . .
O22 Mo2 O9 82.36(15) . .
O21 Mo2 O9 71.79(14) . .
O34 Mo3 O25 103.0(2) . .
O34 Mo3 O12 100.82(19) . .
O25 Mo3 O12 93.02(17) . .
O34 Mo3 O37 101.94(19) . .
O25 Mo3 O37 88.91(18) . .
O12 Mo3 O37 156.09(17) . .
O34 Mo3 O8 100.3(2) . .
O25 Mo3 O8 156.64(17) . .
O12 Mo3 O8 83.80(17) . .
O37 Mo3 O8 85.03(17) . .
O34 Mo3 O28 173.94(18) . .
O25 Mo3 O28 74.88(15) . .
O12 Mo3 O28 85.02(14) . .
O37 Mo3 O28 72.48(14) . .
O8 Mo3 O28 81.78(14) . .
O38 Mo4 O26 103.3(2) . .
O38 Mo4 O23 102.0(2) . .
O26 Mo4 O23 95.12(19) . .
O38 Mo4 O35 100.0(2) . .
O26 Mo4 O35 88.81(19) . .
O23 Mo4 O35 156.11(17) . .
O38 Mo4 O14 100.0(2) . .
O26 Mo4 O14 156.44(16) . .
O23 Mo4 O14 83.44(17) . .
O35 Mo4 O14 83.65(18) . .
O38 Mo4 O16 172.43(18) . .
O26 Mo4 O16 74.51(15) . .
O23 Mo4 O16 85.46(15) . .
O35 Mo4 O16 72.88(15) . .
O14 Mo4 O16 81.94(14) . .
O24 Mo5 O7 103.04(19) . .
O24 Mo5 O18 101.7(2) . .
O7 Mo5 O18 94.60(17) . .
O24 Mo5 O15 99.66(19) . .
O7 Mo5 O15 156.11(16) . .
O18 Mo5 O15 87.97(17) . .
O24 Mo5 O29 102.2(2) . .
O7 Mo5 O29 83.82(16) . .
O18 Mo5 O29 155.69(16) . .
O15 Mo5 O29 84.18(16) . .
O24 Mo5 O17 171.05(17) . .
O7 Mo5 O17 85.14(15) . .
O18 Mo5 O17 73.63(14) . .
O15 Mo5 O17 72.78(14) . .
O29 Mo5 O17 82.06(14) . .
O6 Mo6 O5 104.26(19) . .
O6 Mo6 O15 101.3(2) . .
O5 Mo6 O15 93.15(17) . .
O6 Mo6 O11 100.51(18) . .
O5 Mo6 O11 154.60(16) . .
O15 Mo6 O11 87.40(17) . .
O6 Mo6 O30 102.5(2) . .
O5 Mo6 O30 85.05(17) . .
O15 Mo6 O30 155.90(17) . .
O11 Mo6 O30 84.23(17) . .
O6 Mo6 O17 170.87(17) . .
O5 Mo6 O17 83.87(14) . .
O15 Mo6 O17 73.80(14) . .
O11 Mo6 O17 71.89(13) . .
O30 Mo6 O17 82.13(15) . .
O1 Mo7 O21 102.7(2) . .
O1 Mo7 O19 100.4(2) . .
O21 Mo7 O19 92.22(18) . .
O1 Mo7 O4 102.6(2) . .
O21 Mo7 O4 89.09(18) . .
O19 Mo7 O4 156.10(16) . .
O1 Mo7 O23 100.4(2) . .
O21 Mo7 O23 156.84(16) . .
O19 Mo7 O23 84.30(18) . .
O4 Mo7 O23 85.18(18) . .
O1 Mo7 O9 174.18(18) . .
O21 Mo7 O9 74.18(14) . .
O19 Mo7 O9 84.75(15) . .
O4 Mo7 O9 72.66(14) . .
O23 Mo7 O9 82.70(14) . .
O31 Mo8 O8 102.7(2) . .
O31 Mo8 O35 101.8(2) . .
O8 Mo8 O35 94.89(18) . .
O31 Mo8 O27 100.4(2) . .
O8 Mo8 O27 155.81(17) . .
O35 Mo8 O27 87.38(19) . .
O31 Mo8 O20 101.26(19) . .
O8 Mo8 O20 85.05(17) . .
O35 Mo8 O20 156.36(17) . .
O27 Mo8 O20 83.44(17) . .
O31 Mo8 O16 171.51(18) . .
O8 Mo8 O16 85.29(15) . .
O35 Mo8 O16 74.30(15) . .
O27 Mo8 O16 72.12(15) . .
O20 Mo8 O16 82.15(14) . .
O36 Mo9 O14 103.3(2) . .
O36 Mo9 O37 102.8(2) . .
O14 Mo9 O37 94.04(18) . .
O36 Mo9 O19 100.7(2) . .
O14 Mo9 O19 87.12(18) . .
O37 Mo9 O19 155.58(16) . .
O36 Mo9 O33 99.9(2) . .
O14 Mo9 O33 156.43(17) . .
O37 Mo9 O33 84.95(17) . .
O19 Mo9 O33 84.41(17) . .
O36 Mo9 O28 170.55(19) . .
O14 Mo9 O28 85.60(15) . .
O37 Mo9 O28 73.12(14) . .
O19 Mo9 O28 82.67(14) . .
O33 Mo9 O28 71.53(14) . .
O2 Mo10 O20 103.3(2) . .
O2 Mo10 O11 103.07(19) . .
O20 Mo10 O11 94.48(18) . .
O2 Mo10 O12 100.79(19) . .
O20 Mo10 O12 86.23(17) . .
O11 Mo10 O12 155.28(16) . .
O2 Mo10 O18 99.8(2) . .
O20 Mo10 O18 156.20(16) . .
O11 Mo10 O18 85.93(17) . .
O12 Mo10 O18 83.75(16) . .
O2 Mo10 O17 171.28(18) . .
O20 Mo10 O17 85.17(15) . .
O11 Mo10 O17 73.66(14) . .
O12 Mo10 O17 81.80(14) . .
O18 Mo10 O17 72.09(14) . .
O3 Mo11 O10 104.5(2) . .
O3 Mo11 O4 101.35(19) . .
O10 Mo11 O4 93.05(18) . .
O3 Mo11 O5 102.56(19) . .
O10 Mo11 O5 85.68(17) . .
O4 Mo11 O5 155.59(17) . .
O3 Mo11 O13 98.51(19) . .
O10 Mo11 O13 156.66(17) . .
O4 Mo11 O13 85.89(17) . .
O5 Mo11 O13 85.80(16) . .
O3 Mo11 O9 168.70(18) . .
O10 Mo11 O9 85.94(15) . .
O4 Mo11 O9 73.45(14) . .
O5 Mo11 O9 82.14(14) . .
O13 Mo11 O9 71.39(14) . .
O40 Mo12 O30 103.4(2) . .
O40 Mo12 O27 102.0(2) . .
O30 Mo12 O27 94.49(18) . .
O40 Mo12 O10 102.5(2) . .
O30 Mo12 O10 85.89(18) . .
O27 Mo12 O10 154.72(18) . .
O40 Mo12 O26 100.0(2) . .
O30 Mo12 O26 155.89(17) . .
O27 Mo12 O26 86.23(18) . .
O10 Mo12 O26 83.45(17) . .
O40 Mo12 O16 169.93(19) . .
O30 Mo12 O16 85.82(15) . .
O27 Mo12 O16 72.81(15) . .
O10 Mo12 O16 82.02(15) . .
O26 Mo12 O16 71.34(14) . .
O17 P1 O28 109.8(2) . .
O17 P1 O16 109.1(2) . .
O28 P1 O16 109.3(2) . .
O17 P1 O9 109.6(2) . .
O28 P1 O9 109.5(2) . .
O16 P1 O9 109.5(2) . .
Mo11 O4 Mo7 124.7(2) . .
Mo6 O5 Mo11 152.7(2) . .
Mo5 O7 Mo1 152.7(2) . .
Mo8 O8 Mo3 152.7(2) . .
P1 O9 Mo2 125.7(2) . .
P1 O9 Mo11 125.5(2) . .
Mo2 O9 Mo11 89.23(12) . .
P1 O9 Mo7 126.1(2) . .
Mo2 O9 Mo7 89.51(12) . .
Mo11 O9 Mo7 89.09(12) . .
Mo11 O10 Mo12 150.8(2) . .
Mo10 O11 Mo6 125.68(19) . .
Mo3 O12 Mo10 151.7(2) . .
Mo2 O13 Mo11 126.3(2) . .
Mo9 O14 Mo4 150.5(2) . .
Mo6 O15 Mo5 125.2(2) . .
P1 O16 Mo8 126.1(2) . .
P1 O16 Mo4 126.7(2) . .
Mo8 O16 Mo4 88.41(12) . .
P1 O16 Mo12 125.5(2) . .
Mo8 O16 Mo12 89.11(12) . .
Mo4 O16 Mo12 88.89(12) . .
P1 O17 Mo10 126.0(2) . .
P1 O17 Mo5 126.2(2) . .
Mo10 O17 Mo5 88.94(11) . .
P1 O17 Mo6 126.6(2) . .
Mo10 O17 Mo6 88.75(11) . .
Mo5 O17 Mo6 88.09(12) . .
Mo5 O18 Mo10 125.3(2) . .
Mo7 O19 Mo9 150.5(2) . .
Mo10 O20 Mo8 150.9(2) . .
Mo7 O21 Mo2 124.4(2) . .
Mo1 O22 Mo2 150.5(2) . .
Mo4 O23 Mo7 153.7(2) . .
Mo3 O25 Mo1 124.4(2) . .
Mo4 O26 Mo12 125.1(2) . .
Mo12 O27 Mo8 125.9(2) . .
P1 O28 Mo3 126.6(2) . .
P1 O28 Mo9 125.6(2) . .
Mo3 O28 Mo9 89.26(12) . .
P1 O28 Mo1 125.6(2) . .
Mo3 O28 Mo1 88.55(12) . .
Mo9 O28 Mo1 89.34(12) . .
Mo2 O29 Mo5 151.6(2) . .
Mo12 O30 Mo6 151.2(2) . .
Mo1 O33 Mo9 125.9(2) . .
Mo8 O35 Mo4 124.3(2) . .
Mo9 O37 Mo3 125.1(2) . .
C2 N1 C1 103.1(5) . .
C2 N1 Ag3 138.7(4) . .
C1 N1 Ag3 118.2(4) . .
C9 N2 N6 102.6(5) . .
C9 N2 Ag2 137.1(4) . .
N6 N2 Ag2 120.0(4) . .
C3 N3 C7 117.7(5) . .
C3 N3 Ag2 124.9(4) . .
C7 N3 Ag2 117.4(4) . .
C1 N4 N7 103.5(5) . .
C1 N4 Ag2 135.1(5) . .
N7 N4 Ag2 118.6(4) . .
C8 N5 C9 103.1(5) . .
C8 N5 Ag4 130.6(4) . .
C9 N5 Ag4 125.8(4) . .
C8 N6 N2 108.9(5) . .
C8 N6 C7 130.2(5) . .
N2 N6 C7 120.8(5) . .
C2 N7 N4 108.6(5) . .
C2 N7 C3 132.1(5) . .
N4 N7 C3 119.2(5) . .
C10 N8 C14 115.8(5) . .
C10 N8 Ag4 125.5(4) . .
C14 N8 Ag4 117.2(4) . .
C18 N9 N13 103.0(5) . .
C18 N9 Ag4 137.4(5) . .
N13 N9 Ag4 119.1(4) . .
C16 N10 N12 109.9(5) . .
C16 N10 C10 131.3(5) . .
N12 N10 C10 118.6(5) . .
C16 N11 C17 102.6(5) . .
C16 N11 Ag1 135.4(4) . .
C17 N11 Ag1 121.6(4) . .
C17 N12 N10 102.5(5) . .
C15 N13 N9 108.6(5) . .
C15 N13 C14 130.4(5) . .
N9 N13 C14 121.0(5) . .
C15 N14 C18 103.8(5) . .
C15 N14 Ag2 129.7(4) . 1_655
C18 N14 Ag2 126.5(4) . 1_655
N4 C1 N1 114.1(6) . .
N4 C1 H1A 123.0 . .
N1 C1 H1A 123.0 . .
N1 C2 N7 110.7(5) . .
N1 C2 H2A 124.6 . .
N7 C2 H2A 124.6 . .
N3 C3 C4 124.6(5) . .
N3 C3 N7 113.8(5) . .
C4 C3 N7 121.6(5) . .
C3 C4 C5 116.0(6) . .
C3 C4 H4A 122.0 . .
C5 C4 H4A 122.0 . .
C6 C5 C4 120.8(6) . .
C6 C5 H5A 119.6 . .
C4 C5 H5A 119.6 . .
C7 C6 C5 116.9(6) . .
C7 C6 H6A 121.5 . .
C5 C6 H6A 121.5 . .
N3 C7 C6 123.9(6) . .
N3 C7 N6 114.5(5) . .
C6 C7 N6 121.6(5) . .
N5 C8 N6 110.6(6) . .
N5 C8 H8A 124.7 . .
N6 C8 H8A 124.7 . .
N2 C9 N5 114.8(6) . .
N2 C9 H9A 122.6 . .
N5 C9 H9A 122.6 . .
N8 C10 C11 124.8(5) . .
N8 C10 N10 112.8(5) . .
C11 C10 N10 122.4(5) . .
C12 C11 C10 117.0(6) . .
C12 C11 H11A 121.5 . .
C10 C11 H11A 121.5 . .
C13 C12 C11 120.2(6) . .
C13 C12 H12A 119.9 . .
C11 C12 H12A 119.9 . .
C12 C13 C14 116.6(6) . .
C12 C13 H13A 121.7 . .
C14 C13 H13A 121.7 . .
N8 C14 C13 125.5(5) . .
N8 C14 N13 113.6(5) . .
C13 C14 N13 120.8(5) . .
N14 C15 N13 110.0(6) . .
N14 C15 H15A 125.0 . .
N13 C15 H15A 125.0 . .
N11 C16 N10 109.7(5) . .
N11 C16 H16A 125.1 . .
N10 C16 H16A 125.1 . .
N12 C17 N11 115.2(6) . .
N12 C17 H17A 122.4 . .
N11 C17 H17A 122.4 . .
N9 C18 N14 114.5(6) . .
N9 C18 H18A 122.7 . .
N14 C18 H18A 122.7 . .

loop_
_geom_bond_atom_site_label_1
_geom_bond_atom_site_label_2
_geom_bond_distance
_geom_bond_site_symmetry_2
Ag1 N11 2.161(5) .
Ag1 N11 2.161(5) 3_584
Ag2 N14 2.222(5) 1_455
Ag2 N2 2.315(5) .
Ag2 N3 2.528(5) .
Ag2 N4 2.564(6) .
Ag3 N1 2.143(5) 3_474
Ag3 N1 2.143(5) .
Ag4 N5 2.251(5) .
Ag4 N9 2.305(5) .
Ag4 N8 2.514(5) .
Mo1 O39 1.678(4) .
Mo1 O33 1.858(4) .
Mo1 O22 1.876(4) .
Mo1 O25 1.994(4) .
Mo1 O7 1.996(4) .
Mo1 O28 2.468(4) .
Mo2 O32 1.687(4) .
Mo2 O29 1.839(4) .
Mo2 O13 1.863(4) .
Mo2 O22 1.965(4) .
Mo2 O21 2.023(4) .
Mo2 O9 2.436(4) .
Mo3 O34 1.687(4) .
Mo3 O25 1.868(4) .
Mo3 O12 1.892(4) .
Mo3 O37 1.957(4) .
Mo3 O8 1.990(4) .
Mo3 O28 2.426(4) .
Mo4 O38 1.681(4) .
Mo4 O26 1.856(5) .
Mo4 O23 1.879(4) .
Mo4 O35 1.959(4) .
Mo4 O14 2.016(4) .
Mo4 O16 2.432(4) .
Mo5 O24 1.677(4) .
Mo5 O7 1.862(4) .
Mo5 O18 1.872(4) .
Mo5 O15 1.961(4) .
Mo5 O29 2.009(4) .
Mo5 O17 2.449(4) .
Mo6 O6 1.676(4) .
Mo6 O5 1.877(4) .
Mo6 O15 1.882(4) .
Mo6 O11 1.970(4) .
Mo6 O30 1.980(4) .
Mo6 O17 2.458(4) .
Mo7 O1 1.691(4) .
Mo7 O21 1.860(4) .
Mo7 O19 1.907(4) .
Mo7 O4 1.954(4) .
Mo7 O23 1.964(4) .
Mo7 O9 2.442(4) .
Mo8 O31 1.683(4) .
Mo8 O8 1.864(4) .
Mo8 O35 1.874(4) .
Mo8 O27 1.981(4) .
Mo8 O20 1.983(4) .
Mo8 O16 2.428(4) .
Mo9 O36 1.688(4) .
Mo9 O14 1.849(4) .
Mo9 O37 1.895(4) .
Mo9 O19 1.943(4) .
Mo9 O33 2.015(4) .
Mo9 O28 2.440(4) .
Mo10 O2 1.688(4) .
Mo10 O20 1.855(4) .
Mo10 O11 1.880(4) .
Mo10 O12 1.966(4) .
Mo10 O18 1.985(4) .
Mo10 O17 2.441(4) .
Mo11 O3 1.681(4) .
Mo11 O10 1.870(4) .
Mo11 O4 1.910(4) .
Mo11 O5 1.949(4) .
Mo11 O13 1.975(4) .
Mo11 O9 2.438(4) .
Mo12 O40 1.683(4) .
Mo12 O30 1.862(4) .
Mo12 O27 1.875(4) .
Mo12 O10 1.972(4) .
Mo12 O26 2.008(4) .
Mo12 O16 2.466(4) .
P1 O17 1.537(4) .
P1 O28 1.540(4) .
P1 O16 1.542(4) .
P1 O9 1.544(4) .
N1 C2 1.323(8) .
N1 C1 1.357(8) .
N2 C9 1.310(8) .
N2 N6 1.372(7) .
N3 C3 1.322(7) .
N3 C7 1.330(7) .
N4 C1 1.318(8) .
N4 N7 1.364(7) .
N5 C8 1.308(8) .
N5 C9 1.370(8) .
N6 C8 1.351(8) .
N6 C7 1.433(8) .
N7 C2 1.341(8) .
N7 C3 1.435(7) .
N8 C10 1.327(7) .
N8 C14 1.329(7) .
N9 C18 1.304(8) .
N9 N13 1.379(7) .
N10 C16 1.344(7) .
N10 N12 1.357(7) .
N10 C10 1.444(7) .
N11 C16 1.329(8) .
N11 C17 1.359(8) .
N12 C17 1.311(9) .
N13 C15 1.345(8) .
N13 C14 1.437(7) .
N14 C15 1.317(8) .
N14 C18 1.355(8) .
N14 Ag2 2.222(5) 1_655
C1 H1A 0.9300 .
C2 H2A 0.9300 .
C3 C4 1.383(8) .
C4 C5 1.392(9) .
C4 H4A 0.9300 .
C5 C6 1.390(10) .
C5 H5A 0.9300 .
C6 C7 1.376(9) .
C6 H6A 0.9300 .
C8 H8A 0.9300 .
C9 H9A 0.9300 .
C10 C11 1.394(8) .
C11 C12 1.384(9) .
C11 H11A 0.9300 .
C12 C13 1.384(9) .
C12 H12A 0.9300 .
C13 C14 1.387(8) .
C13 H13A 0.9300 .
C15 H15A 0.9300 .
C16 H16A 0.9300 .
C17 H17A 0.9300 .
C18 H18A 0.9300 .
